data_7009269
loop_
_publ_author_name
'Zhang, Chi'
'Song, Yinglin'
'Jin, Guocheng'
'Fang, Guangyu'
'Wang, Yuxiao'
'Raj, S. Shanmuga Sundara'
'Fun, Hoong-Kun'
'Xin, Xinquan'

_publ_section_title
;
 Two novel anion cluster compounds with a planar 'open' structure
 [Et4N]2[MS4Cu4(SCN)4(2-pic)4] (M&#x2005;=&#x2005;W, Mo;
 2-pic&#x2005;=&#x2005;2-methylpyridine): synthesis, structural
 characterization, nonlinear response and large optical limiting
 properties
;
_journal_issue 8
_journal_name_full 'Journal of the Chemical Society, Dalton Transactions'
_journal_page_first 1317
_journal_paper_doi 10.1039/a909656f
_journal_year 2000
_chemical_formula_sum 'C44 H68 Cu4 Mo N10 S8'
_chemical_formula_weight 1343.66
_chemical_name_systematic
; 
 ? 
;
_space_group_IT_number 96
_symmetry_cell_setting tetragonal
_symmetry_space_group_name_Hall 'P 4nw 2abw'
_symmetry_space_group_name_H-M 'P 43 21 2'
_atom_sites_solution_hydrogens geom
_atom_sites_solution_primary direct
_atom_sites_solution_secondary difmap
_audit_creation_method SHELXL-97
_cell_angle_alpha 90.00
_cell_angle_beta 90.00
_cell_angle_gamma 90.00
_cell_formula_units_Z 4
_cell_length_a 14.6884(3)
_cell_length_b 14.6881(2)
_cell_length_c 28.3778(6)
_cell_measurement_reflns_used 8824
_cell_measurement_temperature 293(2)
_cell_measurement_theta_max 28.38
_cell_measurement_theta_min 1.56
_cell_volume 6122.4(2)
_computing_cell_refinement 'SAINT (Siemens, 1996b)'
_computing_data_collection 'SMART (Siemens, 1996a)'
_computing_data_reduction SAINT
_computing_molecular_graphics SHELXTL
_computing_publication_material
;
SHELXTL, PARST (Nardelli, 1995) and PLATON (Spek, 1990)
;
_computing_structure_refinement SHELXTL
_computing_structure_solution 'SHELXTL (Sheldrick, 1997)'
_diffrn_ambient_temperature 293(2)
_diffrn_detector_area_resol_mean 8.33
_diffrn_measured_fraction_theta_full 1.000
_diffrn_measured_fraction_theta_max 1.000
_diffrn_measurement_device_type
;
Siemens SMART CCD area detector diffractometer
;
_diffrn_measurement_method '\w scans'
_diffrn_radiation_monochromator graphite
_diffrn_radiation_source 'fine-focus sealed tube'
_diffrn_radiation_type MoK\a
_diffrn_radiation_wavelength 0.71073
_diffrn_reflns_av_R_equivalents 0.0989
_diffrn_reflns_av_sigmaI/netI 0.0583
_diffrn_reflns_limit_h_max 15
_diffrn_reflns_limit_h_min -15
_diffrn_reflns_limit_k_max 15
_diffrn_reflns_limit_k_min -15
_diffrn_reflns_limit_l_max 25
_diffrn_reflns_limit_l_min -30
_diffrn_reflns_number 26338
_diffrn_reflns_theta_full 22.50
_diffrn_reflns_theta_max 22.50
_diffrn_reflns_theta_min 1.56
_exptl_absorpt_coefficient_mu 1.876
_exptl_absorpt_correction_T_max 0.6830
_exptl_absorpt_correction_T_min 0.5679
_exptl_absorpt_correction_type empirical
_exptl_absorpt_process_details 'SADABS (Sheldrick, 1996)'
_exptl_crystal_colour red
_exptl_crystal_density_diffrn 1.458
_exptl_crystal_density_method 'not measured'
_exptl_crystal_description block
_exptl_crystal_F_000 2752
_exptl_crystal_size_max 0.34
_exptl_crystal_size_mid 0.26
_exptl_crystal_size_min 0.22
_refine_diff_density_max 0.348
_refine_diff_density_min -0.323
_refine_diff_density_rms 0.075
_refine_ls_abs_structure_details 'Flack H D (1983), Acta Cryst. A39, 876-881'
_refine_ls_abs_structure_Flack 0.02(2)
_refine_ls_extinction_method none
_refine_ls_goodness_of_fit_ref 1.076
_refine_ls_hydrogen_treatment constr
_refine_ls_matrix_type full
_refine_ls_number_parameters 314
_refine_ls_number_reflns 4000
_refine_ls_number_restraints 0
_refine_ls_restrained_S_all 1.076
_refine_ls_R_factor_all 0.0702
_refine_ls_R_factor_gt 0.0452
_refine_ls_shift/su_max 0.001
_refine_ls_shift/su_mean 0.000
_refine_ls_structure_factor_coef Fsqd
_refine_ls_weighting_details 'calc w=1/[\s^2^(Fo^2^)+(0.0380P)^2^+3.5379P] where P=(Fo^2^+2Fc^2^)/3'
_refine_ls_weighting_scheme calc
_refine_ls_wR_factor_gt 0.0848
_refine_ls_wR_factor_ref 0.0958
_reflns_number_gt 3122
_reflns_number_total 4000
_reflns_threshold_expression '> 2\s(I)'
_cod_data_source_file a909656f.txt
_cod_data_source_block cluster2
_cod_depositor_comments
;
The following automatic conversions were performed:
'_symmetry_cell_setting' value 'Tetragonal' changed to 'tetragonal'
according to '/home/saulius/struct/CIF-dictionaries/cif_core.dic'
dictionary named 'cif_core.dic' version 2.4.1 from 2010-06-29.

Automatic conversion script
Id: cif_fix_enum 1527 2010-12-29 10:47:43Z saulius 
;
_cod_database_code 7009269

loop_
_symmetry_equiv_pos_as_xyz
'x, y, z'
'-x, -y, z+1/2'
'-y+1/2, x+1/2, z+3/4'
'y+1/2, -x+1/2, z+1/4'
'-x+1/2, y+1/2, -z+3/4'
'x+1/2, -y+1/2, -z+1/4'
'y, x, -z'
'-y, -x, -z+1/2'

loop_
_atom_site_label
_atom_site_type_symbol
_atom_site_fract_x
_atom_site_fract_y
_atom_site_fract_z
_atom_site_U_iso_or_equiv
_atom_site_adp_type
_atom_site_occupancy
_atom_site_symmetry_multiplicity
_atom_site_calc_flag
_atom_site_refinement_flags
_atom_site_disorder_assembly
_atom_site_disorder_group
Mo1 Mo 0.57047(4) 0.57047(4) 0.0000 0.0341(2) Uani 1 2 d S . .
Cu1 Cu 0.68871(7) 0.44694(6) 0.03507(3) 0.0495(3) Uani 1 1 d . . .
Cu2 Cu 0.70100(6) 0.70100(6) 0.0000 0.0478(3) Uani 1 2 d S . .
Cu3 Cu 0.44041(5) 0.44041(5) 0.0000 0.0479(3) Uani 1 2 d S . .
S1 S 0.42762(13) 0.58712(12) 0.02649(6) 0.0446(5) Uani 1 1 d . . .
S2 S 0.67109(14) 0.59564(13) 0.05771(7) 0.0466(5) Uani 1 1 d . . .
S3 S 0.7347(3) 0.9816(2) 0.08002(12) 0.1227(13) Uani 1 1 d . . .
S4A S 0.9549(14) 0.3026(13) -0.0231(5) 0.129(6) Uani 0.60(8) 1 d P A 1
S4B S 0.975(3) 0.357(10) -0.0133(19) 0.23(3) Uani 0.40(8) 1 d P A 2
N1 N 0.6603(5) 0.3731(5) 0.0981(2) 0.0589(19) Uani 1 1 d . . .
N2 N 0.4165(4) 0.3469(5) 0.0539(3) 0.0561(18) Uani 1 1 d . . .
N3 N 0.6990(5) 0.8216(5) 0.0327(2) 0.065(2) Uani 1 1 d . . .
N4 N 0.8095(5) 0.4034(5) 0.0151(2) 0.069(2) Uani 1 1 d . A .
N5 N -0.0157(4) 0.7004(5) 0.0930(2) 0.0572(18) Uani 1 1 d . . .
C1 C 0.6552(6) 0.4210(6) 0.1392(3) 0.070(3) Uani 1 1 d . . .
H1A H 0.6630 0.4838 0.1378 0.084 Uiso 1 1 calc R . .
C2 C 0.6399(7) 0.3836(7) 0.1813(3) 0.086(3) Uani 1 1 d . . .
H2A H 0.6383 0.4193 0.2084 0.103 Uiso 1 1 calc R . .
C3 C 0.6261(8) 0.2893(8) 0.1837(4) 0.102(4) Uani 1 1 d . . .
H3A H 0.6125 0.2612 0.2122 0.122 Uiso 1 1 calc R . .
C4 C 0.6331(7) 0.2393(7) 0.1431(4) 0.075(3) Uani 1 1 d . . .
H4A H 0.6257 0.1764 0.1436 0.090 Uiso 1 1 calc R . .
C5 C 0.6516(6) 0.2848(6) 0.1004(3) 0.062(3) Uani 1 1 d . . .
C6 C 0.6590(6) 0.2314(6) 0.0564(3) 0.076(3) Uani 1 1 d . . .
H6A H 0.6717 0.2716 0.0305 0.114 Uiso 1 1 calc R . .
H6B H 0.6027 0.2000 0.0507 0.114 Uiso 1 1 calc R . .
H6C H 0.7074 0.1878 0.0594 0.114 Uiso 1 1 calc R . .
C7 C 0.4081(6) 0.3797(7) 0.0985(3) 0.066(3) Uani 1 1 d . . .
H7A H 0.4127 0.4421 0.1036 0.079 Uiso 1 1 calc R . .
C8 C 0.3930(7) 0.3236(9) 0.1361(4) 0.089(3) Uani 1 1 d . . .
H8A H 0.3869 0.3474 0.1663 0.107 Uiso 1 1 calc R . .
C9 C 0.3872(7) 0.2340(9) 0.1288(5) 0.097(4) Uani 1 1 d . . .
H9A H 0.3767 0.1960 0.1545 0.116 Uiso 1 1 calc R . .
C10 C 0.3961(7) 0.1952(8) 0.0843(4) 0.090(3) Uani 1 1 d . . .
H10A H 0.3928 0.1327 0.0794 0.108 Uiso 1 1 calc R . .
C11 C 0.4107(6) 0.2569(6) 0.0470(3) 0.060(2) Uani 1 1 d . . .
C12 C 0.4210(7) 0.2217(6) -0.0019(4) 0.090(3) Uani 1 1 d . . .
H12A H 0.4304 0.2718 -0.0231 0.134 Uiso 1 1 calc R . .
H12B H 0.3670 0.1893 -0.0109 0.134 Uiso 1 1 calc R . .
H12C H 0.4724 0.1814 -0.0034 0.134 Uiso 1 1 calc R . .
C13 C 0.7138(6) 0.8887(6) 0.0525(3) 0.061(2) Uani 1 1 d . . .
C14 C 0.8722(7) 0.3691(8) 0.0003(4) 0.091(4) Uani 1 1 d . . .
C15 C -0.0320(9) 0.7823(8) 0.0604(4) 0.111(4) Uani 1 1 d . . .
H15A H -0.0062 0.7682 0.0298 0.133 Uiso 1 1 calc R . .
H15B H -0.0971 0.7893 0.0562 0.133 Uiso 1 1 calc R . .
C16 C 0.0056(10) 0.8712(8) 0.0760(5) 0.147(6) Uani 1 1 d . . .
H16A H -0.0086 0.9170 0.0530 0.220 Uiso 1 1 calc R . .
H16B H 0.0705 0.8664 0.0793 0.220 Uiso 1 1 calc R . .
H16C H -0.0208 0.8876 0.1058 0.220 Uiso 1 1 calc R . .
C17 C -0.0527(7) 0.7168(7) 0.1409(3) 0.084(3) Uani 1 1 d . . .
H17A H -0.0218 0.7686 0.1548 0.101 Uiso 1 1 calc R . .
H17B H -0.0404 0.6640 0.1605 0.101 Uiso 1 1 calc R . .
C18 C -0.1569(7) 0.7352(8) 0.1403(3) 0.099(4) Uani 1 1 d . . .
H18A H -0.1779 0.7454 0.1719 0.149 Uiso 1 1 calc R . .
H18B H -0.1879 0.6836 0.1272 0.149 Uiso 1 1 calc R . .
H18C H -0.1692 0.7881 0.1215 0.149 Uiso 1 1 calc R . .
C19 C 0.0851(6) 0.6878(8) 0.0996(4) 0.104(4) Uani 1 1 d . . .
H19A H 0.1099 0.7423 0.1139 0.125 Uiso 1 1 calc R . .
H19B H 0.0950 0.6378 0.1213 0.125 Uiso 1 1 calc R . .
C20 C 0.1363(7) 0.6687(10) 0.0550(4) 0.141(6) Uani 1 1 d . . .
H20A H 0.1998 0.6615 0.0620 0.212 Uiso 1 1 calc R . .
H20B H 0.1284 0.7185 0.0335 0.212 Uiso 1 1 calc R . .
H20C H 0.1134 0.6138 0.0409 0.212 Uiso 1 1 calc R . .
C21 C -0.0561(8) 0.6189(7) 0.0691(4) 0.094(4) Uani 1 1 d . . .
H21A H -0.0259 0.6099 0.0391 0.113 Uiso 1 1 calc R . .
H21B H -0.1200 0.6306 0.0628 0.113 Uiso 1 1 calc R . .
C22 C -0.0476(9) 0.5304(8) 0.0988(4) 0.138(5) Uani 1 1 d . . .
H22A H -0.0745 0.4806 0.0820 0.208 Uiso 1 1 calc R . .
H22B H -0.0786 0.5384 0.1283 0.208 Uiso 1 1 calc R . .
H22C H 0.0155 0.5177 0.1046 0.208 Uiso 1 1 calc R . .

loop_
_atom_site_aniso_label
_atom_site_aniso_U_11
_atom_site_aniso_U_22
_atom_site_aniso_U_33
_atom_site_aniso_U_23
_atom_site_aniso_U_13
_atom_site_aniso_U_12
Mo1 0.0353(3) 0.0353(3) 0.0318(5) 0.0027(3) -0.0027(3) -0.0035(4)
Cu1 0.0514(6) 0.0500(6) 0.0472(5) 0.0033(5) -0.0049(5) 0.0069(5)
Cu2 0.0479(5) 0.0479(5) 0.0477(8) 0.0043(6) -0.0043(6) -0.0121(7)
Cu3 0.0472(5) 0.0472(5) 0.0492(8) -0.0002(6) 0.0002(6) -0.0136(7)
S1 0.0444(12) 0.0445(12) 0.0450(10) 0.0016(9) 0.0062(10) -0.0011(10)
S2 0.0560(14) 0.0426(12) 0.0412(11) 0.0044(10) -0.0114(11) -0.0073(10)
S3 0.200(4) 0.0570(18) 0.111(2) -0.0228(18) 0.003(3) -0.023(2)
S4A 0.096(8) 0.197(17) 0.093(6) -0.010(7) 0.000(6) 0.089(6)
S4B 0.068(12) 0.49(9) 0.126(18) 0.07(3) 0.046(12) 0.11(3)
N1 0.064(5) 0.056(5) 0.056(5) 0.009(4) -0.007(4) 0.017(4)
N2 0.042(4) 0.064(5) 0.063(5) 0.009(4) -0.003(4) -0.012(4)
N3 0.086(6) 0.048(5) 0.062(5) 0.013(4) -0.001(4) -0.010(4)
N4 0.054(5) 0.092(6) 0.062(5) 0.004(4) -0.003(4) 0.021(5)
N5 0.059(5) 0.071(5) 0.041(4) -0.006(4) -0.014(3) -0.003(4)
C1 0.103(8) 0.059(6) 0.048(6) 0.008(5) 0.013(5) 0.008(5)
C2 0.123(9) 0.076(8) 0.058(6) 0.007(6) 0.004(6) 0.005(6)
C3 0.117(9) 0.101(10) 0.087(9) 0.045(8) 0.022(7) 0.000(8)
C4 0.096(8) 0.060(7) 0.070(7) 0.011(6) -0.002(6) 0.003(6)
C5 0.054(6) 0.060(7) 0.071(7) 0.012(6) -0.004(5) 0.010(5)
C6 0.085(7) 0.059(6) 0.083(7) -0.009(5) -0.020(6) 0.011(5)
C7 0.063(6) 0.084(7) 0.049(6) 0.013(5) 0.012(5) 0.005(5)
C8 0.089(8) 0.112(10) 0.066(7) -0.005(7) 0.009(6) -0.001(7)
C9 0.087(8) 0.089(10) 0.115(10) 0.061(8) 0.028(8) 0.007(7)
C10 0.087(8) 0.078(7) 0.104(9) 0.045(8) 0.006(7) 0.004(6)
C11 0.045(6) 0.055(6) 0.079(7) 0.005(6) -0.007(5) -0.002(4)
C12 0.115(8) 0.057(6) 0.096(8) -0.005(6) -0.022(8) -0.010(6)
C13 0.080(7) 0.046(5) 0.056(6) 0.013(5) -0.001(5) -0.002(5)
C14 0.061(6) 0.150(10) 0.064(6) 0.041(7) 0.003(6) 0.036(7)
C15 0.135(11) 0.127(10) 0.070(7) 0.013(8) -0.012(7) -0.007(9)
C16 0.177(14) 0.105(10) 0.158(14) -0.018(10) 0.002(11) -0.028(10)
C17 0.096(8) 0.092(8) 0.064(7) -0.016(6) 0.002(6) -0.015(7)
C18 0.078(8) 0.139(11) 0.082(8) -0.019(7) 0.012(6) 0.016(7)
C19 0.066(7) 0.137(10) 0.108(9) -0.032(8) -0.024(7) 0.008(7)
C20 0.073(8) 0.249(18) 0.102(10) -0.049(11) 0.026(7) 0.009(9)
C21 0.090(8) 0.110(9) 0.082(8) -0.033(7) -0.022(7) -0.024(7)
C22 0.197(16) 0.081(8) 0.138(13) -0.021(9) -0.013(11) -0.015(10)

loop_
_atom_type_symbol
_atom_type_description
_atom_type_scat_dispersion_real
_atom_type_scat_dispersion_imag
_atom_type_scat_source
C C 0.0033 0.0016 'International Tables Vol C Tables 4.2.6.8 and 6.1.1.4'
H H 0.0000 0.0000 'International Tables Vol C Tables 4.2.6.8 and 6.1.1.4'
N N 0.0061 0.0033 'International Tables Vol C Tables 4.2.6.8 and 6.1.1.4'
S S 0.1246 0.1234 'International Tables Vol C Tables 4.2.6.8 and 6.1.1.4'
Cu Cu 0.3201 1.2651 'International Tables Vol C Tables 4.2.6.8 and 6.1.1.4'
Mo Mo -1.6832 0.6857 'International Tables Vol C Tables 4.2.6.8 and 6.1.1.4'

loop_
_geom_angle_atom_site_label_1
_geom_angle_atom_site_label_2
_geom_angle_atom_site_label_3
_geom_angle
_geom_angle_site_symmetry_1
_geom_angle_site_symmetry_3
_geom_angle_publ_flag
S2 Mo1 S2 108.52(10) 7 . ?
S2 Mo1 S1 110.78(7) 7 7 ?
S2 Mo1 S1 109.15(7) . 7 ?
S2 Mo1 S1 109.15(7) 7 . ?
S2 Mo1 S1 110.78(7) . . ?
S1 Mo1 S1 108.46(10) 7 . ?
S2 Mo1 Cu3 125.74(5) 7 . ?
S2 Mo1 Cu3 125.74(5) . . ?
S1 Mo1 Cu3 54.23(5) 7 . ?
S1 Mo1 Cu3 54.23(5) . . ?
S2 Mo1 Cu1 127.39(6) 7 . ?
S2 Mo1 Cu1 54.31(5) . . ?
S1 Mo1 Cu1 54.89(5) 7 . ?
S1 Mo1 Cu1 123.46(5) . . ?
Cu3 Mo1 Cu1 88.84(3) . . ?
S2 Mo1 Cu1 54.31(5) 7 7 ?
S2 Mo1 Cu1 127.39(6) . 7 ?
S1 Mo1 Cu1 123.46(5) 7 7 ?
S1 Mo1 Cu1 54.89(5) . 7 ?
Cu3 Mo1 Cu1 88.83(3) . 7 ?
Cu1 Mo1 Cu1 177.67(6) . 7 ?
S2 Mo1 Cu2 54.26(5) 7 . ?
S2 Mo1 Cu2 54.26(5) . . ?
S1 Mo1 Cu2 125.77(5) 7 . ?
S1 Mo1 Cu2 125.77(5) . . ?
Cu3 Mo1 Cu2 180.0 . . ?
Cu1 Mo1 Cu2 91.16(3) . . ?
Cu1 Mo1 Cu2 91.17(3) 7 . ?
N4 Cu1 N1 104.6(3) . . ?
N4 Cu1 S2 119.5(2) . . ?
N1 Cu1 S2 103.1(2) . . ?
N4 Cu1 S1 108.9(2) . 7 ?
N1 Cu1 S1 116.4(2) . 7 ?
S2 Cu1 S1 104.81(8) . 7 ?
N4 Cu1 Mo1 133.8(2) . . ?
N1 Cu1 Mo1 121.62(18) . . ?
S2 Cu1 Mo1 52.44(5) . . ?
S1 Cu1 Mo1 52.41(5) 7 . ?
N3 Cu2 N3 103.9(4) . 7 ?
N3 Cu2 S2 105.28(19) . . ?
N3 Cu2 S2 119.4(2) 7 . ?
N3 Cu2 S2 119.4(2) . 7 ?
N3 Cu2 S2 105.28(19) 7 7 ?
S2 Cu2 S2 104.53(11) . 7 ?
N3 Cu2 Mo1 128.0(2) . . ?
N3 Cu2 Mo1 128.0(2) 7 . ?
S2 Cu2 Mo1 52.27(5) . . ?
S2 Cu2 Mo1 52.26(5) 7 . ?
N2 Cu3 N2 108.4(4) . 7 ?
N2 Cu3 S1 111.4(2) . . ?
N2 Cu3 S1 110.20(18) 7 . ?
N2 Cu3 S1 110.20(18) . 7 ?
N2 Cu3 S1 111.4(2) 7 7 ?
S1 Cu3 S1 105.20(11) . 7 ?
N2 Cu3 Mo1 125.78(19) . . ?
N2 Cu3 Mo1 125.78(19) 7 . ?
S1 Cu3 Mo1 52.60(5) . . ?
S1 Cu3 Mo1 52.60(5) 7 . ?
Mo1 S1 Cu3 73.17(6) . . ?
Mo1 S1 Cu1 72.70(6) . 7 ?
Cu3 S1 Cu1 110.41(8) . 7 ?
Mo1 S2 Cu1 73.25(6) . . ?
Mo1 S2 Cu2 73.48(6) . . ?
Cu1 S2 Cu2 114.90(9) . . ?
C5 N1 C1 117.7(8) . . ?
C5 N1 Cu1 124.5(6) . . ?
C1 N1 Cu1 117.7(6) . . ?
C11 N2 C7 118.7(8) . . ?
C11 N2 Cu3 123.6(6) . . ?
C7 N2 Cu3 117.7(6) . . ?
C13 N3 Cu2 168.1(8) . . ?
C14 N4 Cu1 170.3(9) . . ?
C17 N5 C21 113.5(7) . . ?
C17 N5 C19 105.4(7) . . ?
C21 N5 C19 110.4(8) . . ?
C17 N5 C15 111.6(8) . . ?
C21 N5 C15 107.0(7) . . ?
C19 N5 C15 109.0(8) . . ?
C2 C1 N1 124.2(9) . . ?
C1 C2 C3 118.3(10) . . ?
C4 C3 C2 118.6(10) . . ?
C3 C4 C5 118.9(9) . . ?
N1 C5 C4 122.3(9) . . ?
N1 C5 C6 118.5(9) . . ?
C4 C5 C6 119.2(9) . . ?
N2 C7 C8 121.9(9) . . ?
C9 C8 C7 119.0(10) . . ?
C8 C9 C10 122.5(11) . . ?
C9 C10 C11 115.7(10) . . ?
N2 C11 C10 122.2(9) . . ?
N2 C11 C12 118.2(8) . . ?
C10 C11 C12 119.5(9) . . ?
N3 C13 S3 179.8(11) . . ?
N4 C14 S4B 158(6) . . ?
N4 C14 S4A 170.5(15) . . ?
S4B C14 S4A 31(5) . . ?
C16 C15 N5 116.8(9) . . ?
N5 C17 C18 112.3(7) . . ?
C20 C19 N5 114.3(8) . . ?
N5 C21 C22 112.9(8) . . ?

loop_
_geom_bond_atom_site_label_1
_geom_bond_atom_site_label_2
_geom_bond_distance
_geom_bond_site_symmetry_2
_geom_bond_publ_flag
Mo1 S2 2.237(2) 7 ?
Mo1 S2 2.237(2) . ?
Mo1 S1 2.242(2) 7 ?
Mo1 S1 2.242(2) . ?
Mo1 Cu3 2.7016(14) . ?
Mo1 Cu1 2.7017(9) . ?
Mo1 Cu1 2.7017(9) 7 ?
Mo1 Cu2 2.7114(14) . ?
Cu1 N4 1.969(8) . ?
Cu1 N1 2.133(7) . ?
Cu1 S2 2.291(2) . ?
Cu1 S1 2.315(2) 7 ?
Cu2 N3 2.000(8) . ?
Cu2 N3 2.000(8) 7 ?
Cu2 S2 2.295(2) . ?
Cu2 S2 2.296(2) 7 ?
Cu3 N2 2.086(7) . ?
Cu3 N2 2.086(7) 7 ?
Cu3 S1 2.2900(19) . ?
Cu3 S1 2.2900(19) 7 ?
S1 Cu1 2.315(2) 7 ?
S3 C13 1.602(10) . ?
S4A C14 1.696(16) . ?
S4B C14 1.58(2) . ?
N1 C5 1.305(10) . ?
N1 C1 1.363(10) . ?
N2 C11 1.340(10) . ?
N2 C7 1.361(10) . ?
N3 C13 1.155(9) . ?
N4 C14 1.130(11) . ?
N5 C17 1.484(10) . ?
N5 C21 1.499(10) . ?
N5 C19 1.504(11) . ?
N5 C15 1.536(11) . ?
C1 C2 1.336(11) . ?
C2 C3 1.402(13) . ?
C3 C4 1.371(14) . ?
C4 C5 1.409(11) . ?
C5 C6 1.480(11) . ?
C7 C8 1.365(12) . ?
C8 C9 1.335(14) . ?
C9 C10 1.393(15) . ?
C10 C11 1.409(12) . ?
C11 C12 1.489(12) . ?
C15 C16 1.484(14) . ?
C17 C18 1.555(13) . ?
C19 C20 1.499(13) . ?
C21 C22 1.555(14) . ?

loop_
_geom_torsion_atom_site_label_1
_geom_torsion_atom_site_label_2
_geom_torsion_atom_site_label_3
_geom_torsion_atom_site_label_4
_geom_torsion
_geom_torsion_site_symmetry_1
_geom_torsion_site_symmetry_2
_geom_torsion_site_symmetry_3
_geom_torsion_site_symmetry_4
_geom_torsion_publ_flag
S2 Mo1 Cu1 N4 -10.3(3) 7 . . . ?
S2 Mo1 Cu1 N4 -97.1(3) . . . . ?
S1 Mo1 Cu1 N4 80.2(3) 7 . . . ?
S1 Mo1 Cu1 N4 170.1(3) . . . . ?
Cu3 Mo1 Cu1 N4 125.7(3) . . . . ?
Cu1 Mo1 Cu1 N4 125.7(3) 7 . . . ?
Cu2 Mo1 Cu1 N4 -54.3(3) . . . . ?
S2 Mo1 Cu1 N1 168.9(2) 7 . . . ?
S2 Mo1 Cu1 N1 82.1(2) . . . . ?
S1 Mo1 Cu1 N1 -100.6(2) 7 . . . ?
S1 Mo1 Cu1 N1 -10.7(2) . . . . ?
Cu3 Mo1 Cu1 N1 -55.1(2) . . . . ?
Cu1 Mo1 Cu1 N1 -55.1(2) 7 . . . ?
Cu2 Mo1 Cu1 N1 124.9(2) . . . . ?
S2 Mo1 Cu1 S2 86.74(14) 7 . . . ?
S1 Mo1 Cu1 S2 177.23(9) 7 . . . ?
S1 Mo1 Cu1 S2 -92.81(9) . . . . ?
Cu3 Mo1 Cu1 S2 -137.22(7) . . . . ?
Cu1 Mo1 Cu1 S2 -137.22(7) 7 . . . ?
Cu2 Mo1 Cu1 S2 42.78(7) . . . . ?
S2 Mo1 Cu1 S1 -90.50(9) 7 . . 7 ?
S2 Mo1 Cu1 S1 -177.23(9) . . . 7 ?
S1 Mo1 Cu1 S1 89.96(12) . . . 7 ?
Cu3 Mo1 Cu1 S1 45.54(6) . . . 7 ?
Cu1 Mo1 Cu1 S1 45.54(6) 7 . . 7 ?
Cu2 Mo1 Cu1 S1 -134.46(6) . . . 7 ?
S2 Mo1 Cu2 N3 100.5(3) 7 . . . ?
S2 Mo1 Cu2 N3 -79.5(3) . . . . ?
S1 Mo1 Cu2 N3 -168.3(2) 7 . . . ?
S1 Mo1 Cu2 N3 11.7(2) . . . . ?
Cu3 Mo1 Cu2 N3 -143.9(2) . . . . ?
Cu1 Mo1 Cu2 N3 -122.3(2) . . . . ?
Cu1 Mo1 Cu2 N3 57.7(2) 7 . . . ?
S2 Mo1 Cu2 N3 -79.5(3) 7 . . 7 ?
S2 Mo1 Cu2 N3 100.5(3) . . . 7 ?
S1 Mo1 Cu2 N3 11.7(2) 7 . . 7 ?
S1 Mo1 Cu2 N3 -168.3(2) . . . 7 ?
Cu3 Mo1 Cu2 N3 36.1(2) . . . 7 ?
Cu1 Mo1 Cu2 N3 57.7(2) . . . 7 ?
Cu1 Mo1 Cu2 N3 -122.3(2) 7 . . 7 ?
S2 Mo1 Cu2 S2 180.0 7 . . . ?
S1 Mo1 Cu2 S2 -88.84(9) 7 . . . ?
S1 Mo1 Cu2 S2 91.16(9) . . . . ?
Cu3 Mo1 Cu2 S2 -64.43(6) . . . . ?
Cu1 Mo1 Cu2 S2 -42.81(7) . . . . ?
Cu1 Mo1 Cu2 S2 137.19(7) 7 . . . ?
S2 Mo1 Cu2 S2 180.0 . . . 7 ?
S1 Mo1 Cu2 S2 91.16(9) 7 . . 7 ?
S1 Mo1 Cu2 S2 -88.84(9) . . . 7 ?
Cu3 Mo1 Cu2 S2 115.57(6) . . . 7 ?
Cu1 Mo1 Cu2 S2 137.19(7) . . . 7 ?
Cu1 Mo1 Cu2 S2 -42.81(7) 7 . . 7 ?
S2 Mo1 Cu3 N2 -179.7(3) 7 . . . ?
S2 Mo1 Cu3 N2 0.3(3) . . . . ?
S1 Mo1 Cu3 N2 89.1(2) 7 . . . ?
S1 Mo1 Cu3 N2 -90.9(2) . . . . ?
Cu1 Mo1 Cu3 N2 43.1(2) . . . . ?
Cu1 Mo1 Cu3 N2 -136.9(2) 7 . . . ?
Cu2 Mo1 Cu3 N2 64.7(2) . . . . ?
S2 Mo1 Cu3 N2 0.3(3) 7 . . 7 ?
S2 Mo1 Cu3 N2 -179.7(3) . . . 7 ?
S1 Mo1 Cu3 N2 -90.9(2) 7 . . 7 ?
S1 Mo1 Cu3 N2 89.1(2) . . . 7 ?
Cu1 Mo1 Cu3 N2 -136.9(2) . . . 7 ?
Cu1 Mo1 Cu3 N2 43.1(2) 7 . . 7 ?
Cu2 Mo1 Cu3 N2 -115.3(2) . . . 7 ?
S2 Mo1 Cu3 S1 -88.84(9) 7 . . . ?
S2 Mo1 Cu3 S1 91.16(9) . . . . ?
S1 Mo1 Cu3 S1 180.0 7 . . . ?
Cu1 Mo1 Cu3 S1 133.97(6) . . . . ?
Cu1 Mo1 Cu3 S1 -46.03(6) 7 . . . ?
Cu2 Mo1 Cu3 S1 155.59(6) . . . . ?
S2 Mo1 Cu3 S1 91.16(9) 7 . . 7 ?
S2 Mo1 Cu3 S1 -88.84(9) . . . 7 ?
S1 Mo1 Cu3 S1 180.0 . . . 7 ?
Cu1 Mo1 Cu3 S1 -46.03(6) . . . 7 ?
Cu1 Mo1 Cu3 S1 133.97(6) 7 . . 7 ?
Cu2 Mo1 Cu3 S1 -24.41(6) . . . 7 ?
S2 Mo1 S1 Cu3 120.79(7) 7 . . . ?
S2 Mo1 S1 Cu3 -119.78(6) . . . . ?
S1 Mo1 S1 Cu3 0.0 7 . . . ?
Cu1 Mo1 S1 Cu3 -59.59(7) . . . . ?
Cu1 Mo1 S1 Cu3 118.41(6) 7 . . . ?
Cu2 Mo1 S1 Cu3 180.0 . . . . ?
S2 Mo1 S1 Cu1 2.38(8) 7 . . 7 ?
S2 Mo1 S1 Cu1 121.81(7) . . . 7 ?
S1 Mo1 S1 Cu1 -118.41(6) 7 . . 7 ?
Cu3 Mo1 S1 Cu1 -118.41(6) . . . 7 ?
Cu1 Mo1 S1 Cu1 -178.01(5) . . . 7 ?
Cu2 Mo1 S1 Cu1 61.59(6) . . . 7 ?
N2 Cu3 S1 Mo1 119.39(19) . . . . ?
N2 Cu3 S1 Mo1 -120.2(2) 7 . . . ?
S1 Cu3 S1 Mo1 0.0 7 . . . ?
N2 Cu3 S1 Cu1 -176.97(19) . . . 7 ?
N2 Cu3 S1 Cu1 -56.6(2) 7 . . 7 ?
S1 Cu3 S1 Cu1 63.64(7) 7 . . 7 ?
Mo1 Cu3 S1 Cu1 63.64(7) . . . 7 ?
S2 Mo1 S2 Cu1 -123.22(7) 7 . . . ?
S1 Mo1 S2 Cu1 -2.39(8) 7 . . . ?
S1 Mo1 S2 Cu1 116.96(7) . . . . ?
Cu3 Mo1 S2 Cu1 56.78(7) . . . . ?
Cu1 Mo1 S2 Cu1 178.01(5) 7 . . . ?
Cu2 Mo1 S2 Cu1 -123.22(7) . . . . ?
S2 Mo1 S2 Cu2 0.0 7 . . . ?
S1 Mo1 S2 Cu2 120.83(6) 7 . . . ?
S1 Mo1 S2 Cu2 -119.81(6) . . . . ?
Cu3 Mo1 S2 Cu2 180.0 . . . . ?
Cu1 Mo1 S2 Cu2 123.22(7) . . . . ?
Cu1 Mo1 S2 Cu2 -58.77(8) 7 . . . ?
N4 Cu1 S2 Mo1 124.6(2) . . . . ?
N1 Cu1 S2 Mo1 -119.98(19) . . . . ?
S1 Cu1 S2 Mo1 2.27(7) 7 . . . ?
N4 Cu1 S2 Cu2 62.4(2) . . . . ?
N1 Cu1 S2 Cu2 177.9(2) . . . . ?
S1 Cu1 S2 Cu2 -59.89(11) 7 . . . ?
Mo1 Cu1 S2 Cu2 -62.15(7) . . . . ?
N3 Cu2 S2 Mo1 126.6(2) . . . . ?
N3 Cu2 S2 Mo1 -117.3(2) 7 . . . ?
S2 Cu2 S2 Mo1 0.0 7 . . . ?
N3 Cu2 S2 Cu1 -171.4(2) . . . . ?
N3 Cu2 S2 Cu1 -55.3(2) 7 . . . ?
S2 Cu2 S2 Cu1 62.03(7) 7 . . . ?
Mo1 Cu2 S2 Cu1 62.03(7) . . . . ?
N4 Cu1 N1 C5 -62.8(7) . . . . ?
S2 Cu1 N1 C5 171.5(6) . . . . ?
S1 Cu1 N1 C5 57.4(7) 7 . . . ?
Mo1 Cu1 N1 C5 117.7(6) . . . . ?
N4 Cu1 N1 C1 113.7(6) . . . . ?
S2 Cu1 N1 C1 -11.9(6) . . . . ?
S1 Cu1 N1 C1 -126.1(6) 7 . . . ?
Mo1 Cu1 N1 C1 -65.7(7) . . . . ?
N2 Cu3 N2 C11 51.6(6) 7 . . . ?
S1 Cu3 N2 C11 173.0(6) . . . . ?
S1 Cu3 N2 C11 -70.6(7) 7 . . . ?
Mo1 Cu3 N2 C11 -128.4(6) . . . . ?
N2 Cu3 N2 C7 -129.6(7) 7 . . . ?
S1 Cu3 N2 C7 -8.2(6) . . . . ?
S1 Cu3 N2 C7 108.2(6) 7 . . . ?
Mo1 Cu3 N2 C7 50.4(7) . . . . ?
N3 Cu2 N3 C13 -35(3) 7 . . . ?
S2 Cu2 N3 C13 92(3) . . . . ?
S2 Cu2 N3 C13 -151(3) 7 . . . ?
Mo1 Cu2 N3 C13 145(3) . . . . ?
N1 Cu1 N4 C14 89(5) . . . . ?
S2 Cu1 N4 C14 -156(5) . . . . ?
S1 Cu1 N4 C14 -36(5) 7 . . . ?
Mo1 Cu1 N4 C14 -92(5) . . . . ?
C5 N1 C1 C2 -1.7(14) . . . . ?
Cu1 N1 C1 C2 -178.5(8) . . . . ?
N1 C1 C2 C3 -1.3(16) . . . . ?
C1 C2 C3 C4 2.9(17) . . . . ?
C2 C3 C4 C5 -1.5(17) . . . . ?
C1 N1 C5 C4 3.2(13) . . . . ?
Cu1 N1 C5 C4 179.8(7) . . . . ?
C1 N1 C5 C6 -178.6(8) . . . . ?
Cu1 N1 C5 C6 -2.0(11) . . . . ?
C3 C4 C5 N1 -1.7(15) . . . . ?
C3 C4 C5 C6 -179.8(10) . . . . ?
C11 N2 C7 C8 -0.7(13) . . . . ?
Cu3 N2 C7 C8 -179.5(7) . . . . ?
N2 C7 C8 C9 0.6(16) . . . . ?
C7 C8 C9 C10 0.2(18) . . . . ?
C8 C9 C10 C11 -0.8(17) . . . . ?
C7 N2 C11 C10 0.0(13) . . . . ?
Cu3 N2 C11 C10 178.8(7) . . . . ?
C7 N2 C11 C12 -179.3(8) . . . . ?
Cu3 N2 C11 C12 -0.5(11) . . . . ?
C9 C10 C11 N2 0.7(15) . . . . ?
C9 C10 C11 C12 -180.0(9) . . . . ?
Cu2 N3 C13 S3 -6(100) . . . . ?
Cu1 N4 C14 S4B 166(4) . . . . ?
Cu1 N4 C14 S4A -20(11) . . . . ?
C17 N5 C15 C16 57.5(13) . . . . ?
C21 N5 C15 C16 -177.8(11) . . . . ?
C19 N5 C15 C16 -58.5(13) . . . . ?
C21 N5 C17 C18 -61.4(11) . . . . ?
C19 N5 C17 C18 177.7(9) . . . . ?
C15 N5 C17 C18 59.6(11) . . . . ?
C17 N5 C19 C20 179.1(10) . . . . ?
C21 N5 C19 C20 56.1(13) . . . . ?
C15 N5 C19 C20 -61.0(13) . . . . ?
C17 N5 C21 C22 -54.6(12) . . . . ?
C19 N5 C21 C22 63.4(12) . . . . ?
C15 N5 C21 C22 -178.2(10) . . . . ?
